data_7011518
loop_
_publ_author_name
'Jia, Li'
'Zhao, Jiquan'
'Ding, Errun'
'Brennessel, William W.'

_publ_section_title
;
 Synthesis, structures, and alkene hydrosilation activities of neutral
 tripodal amidozirconium alkyls
;
_journal_issue 13
_journal_name_full 'Journal of the Chemical Society, Dalton Transactions'
_journal_page_first 2608
_journal_paper_doi 10.1039/b200789d
_journal_year 2002
_chemical_formula_moiety 'C32 H49 N3 Si3 Zr'
_chemical_formula_sum 'C32 H49 N3 Si3 Zr'
_chemical_formula_weight 651.23
_chemical_name_common 3a
_space_group_IT_number 15
_symmetry_cell_setting monoclinic
_symmetry_space_group_name_Hall '-C 2yc'
_symmetry_space_group_name_H-M 'C 1 2/c 1'
_atom_sites_solution_hydrogens geom
_atom_sites_solution_primary direct
_atom_sites_solution_secondary difmap
_audit_creation_method SHELXL-97
_cell_angle_alpha 90.00
_cell_angle_beta 108.717(1)
_cell_angle_gamma 90.00
_cell_formula_units_Z 8
_cell_length_a 42.402(3)
_cell_length_b 9.9224(7)
_cell_length_c 17.614(1)
_cell_measurement_reflns_used 3495
_cell_measurement_temperature 173(2)
_cell_volume 7018.8(8)
_computing_cell_refinement 'SAINT, Bruker'
_computing_data_collection 'SMART, Bruker'
_computing_data_reduction 'SAINT, Bruker'
_computing_molecular_graphics 'SHELXTL, Bruker'
_computing_structure_refinement 'SHELXL-97 (Sheldrick, 1997)'
_computing_structure_solution 'SHELXS-97 (Sheldrick, 1990)'
_diffrn_ambient_temperature 173(2)
_diffrn_measured_fraction_theta_full 0.999
_diffrn_measured_fraction_theta_max 0.999
_diffrn_measurement_device_type 'Siemens SMART Platform CCD'
_diffrn_measurement_method 'area detector, omega scans'
_diffrn_radiation_monochromator graphite
_diffrn_radiation_source 'normal-focus sealed tube'
_diffrn_radiation_type MoK\a
_diffrn_radiation_wavelength 0.71073
_diffrn_reflns_av_R_equivalents 0.0233
_diffrn_reflns_av_sigmaI/netI 0.0247
_diffrn_reflns_limit_h_max 46
_diffrn_reflns_limit_h_min -50
_diffrn_reflns_limit_k_max 11
_diffrn_reflns_limit_k_min -11
_diffrn_reflns_limit_l_max 20
_diffrn_reflns_limit_l_min -20
_diffrn_reflns_number 20413
_diffrn_reflns_theta_full 25.05
_diffrn_reflns_theta_max 25.05
_diffrn_reflns_theta_min 2.03
_exptl_absorpt_coefficient_mu 0.440
_exptl_absorpt_correction_T_max 1.000000
_exptl_absorpt_correction_T_min 0.886961
_exptl_absorpt_correction_type multiscans
_exptl_absorpt_process_details 'SADABS, R. Blessing, 1995'
_exptl_crystal_colour 'pale yellow'
_exptl_crystal_density_diffrn 1.233
_exptl_crystal_density_method 'not measured'
_exptl_crystal_description block
_exptl_crystal_F_000 2752
_exptl_crystal_size_max 0.28
_exptl_crystal_size_mid 0.22
_exptl_crystal_size_min 0.19
_refine_diff_density_max 0.350
_refine_diff_density_min -0.209
_refine_diff_density_rms 0.045
_refine_ls_extinction_method none
_refine_ls_goodness_of_fit_ref 1.025
_refine_ls_hydrogen_treatment riding
_refine_ls_matrix_type full
_refine_ls_number_parameters 393
_refine_ls_number_reflns 6196
_refine_ls_number_restraints 6
_refine_ls_restrained_S_all 1.025
_refine_ls_R_factor_all 0.0374
_refine_ls_R_factor_gt 0.0263
_refine_ls_shift/su_max 0.005
_refine_ls_shift/su_mean 0.000
_refine_ls_structure_factor_coef Fsqd
_refine_ls_weighting_details 'calc w=1/[\s^2^(Fo^2^)+(0.0414P)^2^+2.1935P] where P=(Fo^2^+2Fc^2^)/3'
_refine_ls_weighting_scheme calc
_refine_ls_wR_factor_gt 0.0677
_refine_ls_wR_factor_ref 0.0712
_reflns_number_gt 5016
_reflns_number_total 6196
_reflns_threshold_expression >2sigma(I)
_cod_data_source_file b200789d.txt
_cod_data_source_block 3a
_cod_original_sg_symbol_H-M C2/c
_cod_database_code 7011518

loop_
_symmetry_equiv_pos_as_xyz
'x, y, z'
'-x, y, -z+1/2'
'x+1/2, y+1/2, z'
'-x+1/2, y+1/2, -z+1/2'
'-x, -y, -z'
'x, -y, z-1/2'
'-x+1/2, -y+1/2, -z'
'x+1/2, -y+1/2, z-1/2'

loop_
_atom_site_label
_atom_site_type_symbol
_atom_site_fract_x
_atom_site_fract_y
_atom_site_fract_z
_atom_site_U_iso_or_equiv
_atom_site_adp_type
_atom_site_occupancy
_atom_site_symmetry_multiplicity
_atom_site_calc_flag
_atom_site_refinement_flags
_atom_site_disorder_assembly
_atom_site_disorder_group
Zr1 Zr 0.875651(5) 0.486694(18) 0.556131(11) 0.02623(7) Uani 1 1 d . . .
Si1 Si 0.846375(15) 0.23572(6) 0.62642(4) 0.03335(14) Uani 1 1 d . A .
N1 N 0.86910(4) 0.28083(16) 0.56322(10) 0.0300(4) Uani 1 1 d . A .
Si2 Si 0.797480(14) 0.45707(6) 0.52030(4) 0.03132(14) Uani 1 1 d . A .
N2 N 0.82767(4) 0.55166(16) 0.49513(10) 0.0300(4) Uani 1 1 d . A .
Si3 Si 0.844037(16) 0.53014(6) 0.69482(4) 0.03719(15) Uani 1 1 d . A .
N3 N 0.88054(4) 0.54976(17) 0.66989(10) 0.0325(4) Uani 1 1 d . A .
C1 C 0.82072(5) 0.39257(19) 0.62461(12) 0.0309(5) Uani 1 1 d . . .
H1A H 0.8029 0.3632 0.6469 0.037 Uiso 1 1 calc R A .
C2 C 0.87350(6) 0.1887(3) 0.72971(13) 0.0492(6) Uani 1 1 d . . .
H2A H 0.8599 0.1829 0.7654 0.074 Uiso 1 1 calc R A .
H2B H 0.8908 0.2575 0.7499 0.074 Uiso 1 1 calc R . .
H2C H 0.8840 0.1013 0.7280 0.074 Uiso 1 1 calc R . .
C3 C 0.82018(6) 0.0835(2) 0.58809(15) 0.0458(6) Uani 1 1 d . . .
H3A H 0.8032 0.0757 0.6147 0.069 Uiso 1 1 calc R A .
H3B H 0.8343 0.0029 0.5993 0.069 Uiso 1 1 calc R . .
H3C H 0.8093 0.0919 0.5301 0.069 Uiso 1 1 calc R . .
C4 C 0.78153(6) 0.3192(2) 0.44457(13) 0.0409(5) Uani 1 1 d . . .
H4A H 0.7670 0.2593 0.4625 0.061 Uiso 1 1 calc R A .
H4B H 0.8003 0.2675 0.4389 0.061 Uiso 1 1 calc R . .
H4C H 0.7689 0.3589 0.3927 0.061 Uiso 1 1 calc R . .
C5 C 0.76113(5) 0.5613(2) 0.52250(15) 0.0452(6) Uani 1 1 d . . .
H5A H 0.7490 0.5144 0.5536 0.068 Uiso 1 1 calc R A .
H5B H 0.7463 0.5756 0.4676 0.068 Uiso 1 1 calc R . .
H5C H 0.7690 0.6485 0.5474 0.068 Uiso 1 1 calc R . .
C6 C 0.82230(6) 0.6965(2) 0.68159(16) 0.0535(7) Uani 1 1 d . . .
H6A H 0.8008 0.6860 0.6907 0.080 Uiso 1 1 calc R A .
H6B H 0.8186 0.7294 0.6270 0.080 Uiso 1 1 calc R . .
H6C H 0.8361 0.7613 0.7201 0.080 Uiso 1 1 calc R . .
C7 C 0.85301(7) 0.4862(3) 0.80271(15) 0.0577(7) Uani 1 1 d . . .
H7A H 0.8329 0.5001 0.8179 0.087 Uiso 1 1 calc R A .
H7B H 0.8710 0.5438 0.8357 0.087 Uiso 1 1 calc R . .
H7C H 0.8598 0.3915 0.8112 0.087 Uiso 1 1 calc R . .
C8 C 0.88584(5) 0.18839(19) 0.52802(11) 0.0285(4) Uani 1 1 d . . .
C9 C 0.90394(5) 0.0787(2) 0.56940(12) 0.0354(5) Uani 1 1 d . A .
H9A H 0.9050 0.0631 0.6234 0.042 Uiso 1 1 calc R . .
C10 C 0.92026(5) -0.0076(2) 0.53323(13) 0.0376(5) Uani 1 1 d . . .
H10A H 0.9318 -0.0829 0.5626 0.045 Uiso 1 1 calc R A .
C11 C 0.92033(5) 0.0121(2) 0.45537(13) 0.0357(5) Uani 1 1 d . A .
C12 C 0.90265(5) 0.1220(2) 0.41425(13) 0.0384(5) Uani 1 1 d . . .
H12A H 0.9023 0.1391 0.3610 0.046 Uiso 1 1 calc R A .
C13 C 0.88546(5) 0.2071(2) 0.44936(12) 0.0350(5) Uani 1 1 d . A .
H13A H 0.8731 0.2799 0.4191 0.042 Uiso 1 1 calc R . .
C14 C 0.93863(6) -0.0839(3) 0.41744(15) 0.0515(6) Uani 1 1 d . . .
H14A H 0.9618 -0.0922 0.4520 0.077 Uiso 1 1 calc R A .
H14B H 0.9380 -0.0492 0.3649 0.077 Uiso 1 1 calc R . .
H14C H 0.9279 -0.1726 0.4109 0.077 Uiso 1 1 calc R . .
C15 C 0.81902(5) 0.66477(19) 0.44298(12) 0.0282(4) Uani 1 1 d . . .
C16 C 0.79075(5) 0.6679(2) 0.37497(13) 0.0391(5) Uani 1 1 d . A .
H16A H 0.7766 0.5913 0.3619 0.047 Uiso 1 1 calc R . .
C17 C 0.78306(6) 0.7806(2) 0.32629(14) 0.0423(6) Uani 1 1 d . . .
H17A H 0.7635 0.7800 0.2808 0.051 Uiso 1 1 calc R A .
C18 C 0.80301(6) 0.8942(2) 0.34189(13) 0.0385(5) Uani 1 1 d . A .
C19 C 0.83127(6) 0.8904(2) 0.40854(13) 0.0398(5) Uani 1 1 d . . .
H19A H 0.8457 0.9663 0.4205 0.048 Uiso 1 1 calc R A .
C20 C 0.83905(5) 0.7785(2) 0.45828(12) 0.0337(5) Uani 1 1 d . A .
H20A H 0.8585 0.7799 0.5039 0.040 Uiso 1 1 calc R . .
C21 C 0.79400(8) 1.0185(3) 0.28961(16) 0.0605(8) Uani 1 1 d . . .
H21A H 0.7726 1.0041 0.2475 0.091 Uiso 0.50 1 calc PR A .
H21B H 0.8113 1.0358 0.2650 0.091 Uiso 0.50 1 calc PR . .
H21C H 0.7922 1.0961 0.3224 0.091 Uiso 0.50 1 calc PR . .
H21D H 0.8115 1.0865 0.3091 0.091 Uiso 0.50 1 calc PR . .
H21E H 0.7728 1.0549 0.2917 0.091 Uiso 0.50 1 calc PR . .
H21F H 0.7919 0.9946 0.2342 0.091 Uiso 0.50 1 calc PR . .
C22 C 0.90853(5) 0.6237(2) 0.71939(12) 0.0324(5) Uani 1 1 d . . .
C23 C 0.91356(5) 0.7575(2) 0.70341(12) 0.0368(5) Uani 1 1 d . A .
H23A H 0.8975 0.8025 0.6606 0.044 Uiso 1 1 calc R . .
C24 C 0.94178(6) 0.8266(2) 0.74924(13) 0.0432(6) Uani 1 1 d . . .
H24A H 0.9448 0.9178 0.7366 0.052 Uiso 1 1 calc R A .
C25 C 0.96548(6) 0.7656(3) 0.81268(14) 0.0448(6) Uani 1 1 d . A .
C26 C 0.96002(6) 0.6328(3) 0.82892(14) 0.0505(6) Uani 1 1 d . . .
H26A H 0.9758 0.5888 0.8727 0.061 Uiso 1 1 calc R A .
C27 C 0.93243(6) 0.5625(2) 0.78374(14) 0.0451(6) Uani 1 1 d . A .
H27A H 0.9296 0.4712 0.7965 0.054 Uiso 1 1 calc R . .
C28 C 0.99641(6) 0.8396(3) 0.86301(17) 0.0684(8) Uani 1 1 d . . .
H28A H 1.0162 0.7886 0.8634 0.103 Uiso 1 1 calc R A .
H28B H 0.9959 0.8489 0.9180 0.103 Uiso 1 1 calc R . .
H28C H 0.9971 0.9293 0.8402 0.103 Uiso 1 1 calc R . .
C29 C 0.9185(4) 0.543(2) 0.5194(9) 0.0352(19) Uani 0.50 1 d PD A 1
H29A H 0.9172 0.5060 0.4663 0.042 Uiso 0.50 1 calc PR A 1
H29B H 0.9221 0.6416 0.5204 0.042 Uiso 0.50 1 calc PR A 1
C30 C 0.94460(13) 0.4699(6) 0.5888(3) 0.0437(12) Uani 0.50 1 d PD A 1
H30A H 0.9583 0.5391 0.6252 0.052 Uiso 0.50 1 calc PR A 1
H30B H 0.9327 0.4190 0.6196 0.052 Uiso 0.50 1 calc PR A 1
C31 C 0.96775(15) 0.3738(6) 0.5665(4) 0.0561(17) Uani 0.50 1 d PD A 1
H31A H 0.9824 0.4267 0.5439 0.067 Uiso 0.50 1 calc PR A 1
H31B H 0.9542 0.3133 0.5238 0.067 Uiso 0.50 1 calc PR A 1
C32 C 0.9895(6) 0.288(2) 0.6345(11) 0.089(5) Uani 0.50 1 d PD A 1
H32A H 1.0024 0.2245 0.6134 0.133 Uiso 0.50 1 calc PR A 1
H32B H 0.9754 0.2372 0.6590 0.133 Uiso 0.50 1 calc PR A 1
H32C H 1.0048 0.3458 0.6748 0.133 Uiso 0.50 1 calc PR A 1
C29' C 0.9178(4) 0.5701(19) 0.5165(9) 0.0352(19) Uani 0.50 1 d PD A 5
H29C H 0.9083 0.6007 0.4603 0.042 Uiso 0.50 1 calc PR A 5
H29D H 0.9270 0.6502 0.5496 0.042 Uiso 0.50 1 calc PR A 5
C30' C 0.94652(11) 0.4721(5) 0.5219(3) 0.0467(12) Uani 0.50 1 d PD A 5
H30C H 0.9384 0.4007 0.4810 0.056 Uiso 0.50 1 calc PR A 5
H30D H 0.9645 0.5216 0.5095 0.056 Uiso 0.50 1 calc PR A 5
C31' C 0.96074(16) 0.4065(7) 0.6043(4) 0.0565(16) Uani 0.50 1 d PD A 5
H31C H 0.9700 0.4774 0.6448 0.068 Uiso 0.50 1 calc PR A 5
H31D H 0.9425 0.3612 0.6181 0.068 Uiso 0.50 1 calc PR A 5
C32' C 0.9877(5) 0.304(2) 0.6078(12) 0.098(6) Uani 0.50 1 d PD A 5
H32D H 0.9969 0.2696 0.6625 0.147 Uiso 0.50 1 calc PR A 5
H32E H 1.0055 0.3478 0.5921 0.147 Uiso 0.50 1 calc PR A 5
H32F H 0.9783 0.2299 0.5710 0.147 Uiso 0.50 1 calc PR A 5

loop_
_atom_site_aniso_label
_atom_site_aniso_U_11
_atom_site_aniso_U_22
_atom_site_aniso_U_33
_atom_site_aniso_U_23
_atom_site_aniso_U_13
_atom_site_aniso_U_12
Zr1 0.02656(11) 0.02414(11) 0.02762(11) 0.00120(8) 0.00814(8) -0.00214(8)
Si1 0.0369(3) 0.0268(3) 0.0368(3) 0.0046(2) 0.0125(3) -0.0016(2)
N1 0.0325(10) 0.0237(9) 0.0340(10) 0.0016(7) 0.0109(8) 0.0003(7)
Si2 0.0289(3) 0.0256(3) 0.0381(3) -0.0007(2) 0.0089(3) -0.0027(2)
N2 0.0292(9) 0.0257(9) 0.0321(9) 0.0031(7) 0.0057(8) -0.0022(7)
Si3 0.0425(4) 0.0360(3) 0.0365(3) -0.0079(3) 0.0174(3) -0.0073(3)
N3 0.0331(10) 0.0319(9) 0.0305(9) -0.0044(7) 0.0076(8) -0.0052(8)
C1 0.0331(12) 0.0289(11) 0.0341(11) -0.0009(9) 0.0156(9) -0.0050(9)
C2 0.0584(16) 0.0475(15) 0.0422(14) 0.0132(11) 0.0170(12) 0.0039(12)
C3 0.0500(15) 0.0294(12) 0.0598(15) 0.0050(11) 0.0203(12) -0.0046(11)
C4 0.0409(13) 0.0365(13) 0.0419(13) -0.0021(10) 0.0084(11) -0.0083(10)
C5 0.0355(13) 0.0359(12) 0.0635(16) -0.0022(11) 0.0148(12) 0.0010(10)
C6 0.0517(15) 0.0412(14) 0.0738(18) -0.0221(13) 0.0289(14) -0.0045(12)
C7 0.0712(19) 0.0687(18) 0.0380(13) -0.0110(12) 0.0242(13) -0.0157(14)
C8 0.0286(11) 0.0244(10) 0.0307(11) -0.0005(8) 0.0072(9) -0.0046(8)
C9 0.0388(12) 0.0365(12) 0.0285(11) 0.0031(9) 0.0076(10) 0.0035(10)
C10 0.0369(12) 0.0357(12) 0.0365(12) 0.0050(9) 0.0066(10) 0.0077(10)
C11 0.0326(12) 0.0364(12) 0.0367(12) -0.0053(9) 0.0091(10) -0.0012(10)
C12 0.0436(13) 0.0416(13) 0.0303(11) 0.0010(10) 0.0124(10) -0.0015(10)
C13 0.0395(12) 0.0285(11) 0.0351(12) 0.0063(9) 0.0092(10) 0.0019(9)
C14 0.0508(15) 0.0541(16) 0.0503(15) -0.0052(12) 0.0171(12) 0.0115(12)
C15 0.0281(11) 0.0267(10) 0.0302(11) 0.0007(8) 0.0097(9) 0.0011(8)
C16 0.0351(12) 0.0332(12) 0.0406(13) 0.0026(10) 0.0005(10) -0.0053(10)
C17 0.0388(13) 0.0445(14) 0.0355(12) 0.0065(10) 0.0004(10) 0.0033(11)
C18 0.0475(14) 0.0329(12) 0.0365(12) 0.0062(10) 0.0154(11) 0.0059(10)
C19 0.0482(14) 0.0279(11) 0.0419(13) 0.0007(10) 0.0126(11) -0.0080(10)
C20 0.0342(12) 0.0322(12) 0.0305(11) -0.0009(9) 0.0046(9) -0.0045(9)
C21 0.081(2) 0.0454(15) 0.0513(16) 0.0174(12) 0.0152(15) 0.0074(14)
C22 0.0334(12) 0.0372(12) 0.0266(11) -0.0049(9) 0.0095(9) -0.0033(9)
C23 0.0385(12) 0.0398(13) 0.0285(11) 0.0005(9) 0.0057(10) -0.0046(10)
C24 0.0425(14) 0.0439(14) 0.0423(13) -0.0032(11) 0.0124(11) -0.0129(11)
C25 0.0305(12) 0.0609(16) 0.0413(13) -0.0142(12) 0.0092(11) -0.0070(11)
C26 0.0395(14) 0.0628(17) 0.0386(13) -0.0007(12) -0.0022(11) 0.0083(12)
C27 0.0442(14) 0.0401(13) 0.0443(14) 0.0023(11) 0.0048(11) 0.0030(11)
C28 0.0408(15) 0.089(2) 0.0660(18) -0.0241(16) 0.0047(14) -0.0151(15)
C29 0.0383(15) 0.029(6) 0.0383(15) 0.001(2) 0.0125(12) -0.010(2)
C30 0.034(3) 0.051(3) 0.049(3) -0.009(3) 0.018(2) -0.009(2)
C31 0.032(3) 0.061(4) 0.073(5) -0.015(4) 0.015(3) 0.001(3)
C32 0.065(7) 0.075(10) 0.115(9) -0.005(7) 0.013(6) 0.017(6)
C29' 0.0383(15) 0.029(6) 0.0383(15) 0.001(2) 0.0125(12) -0.010(2)
C30' 0.036(3) 0.053(3) 0.058(3) -0.022(2) 0.024(2) -0.017(2)
C31' 0.034(4) 0.052(4) 0.083(5) -0.004(4) 0.018(4) 0.003(3)
C32' 0.049(7) 0.053(6) 0.179(17) 0.002(9) 0.018(9) 0.015(5)

loop_
_atom_type_symbol
_atom_type_description
_atom_type_scat_dispersion_real
_atom_type_scat_dispersion_imag
_atom_type_scat_source
C C 0.0033 0.0016 'International Tables Vol C Tables 4.2.6.8 and 6.1.1.4'
H H 0.0000 0.0000 'International Tables Vol C Tables 4.2.6.8 and 6.1.1.4'
N N 0.0061 0.0033 'International Tables Vol C Tables 4.2.6.8 and 6.1.1.4'
Si Si 0.0817 0.0704 'International Tables Vol C Tables 4.2.6.8 and 6.1.1.4'
Zr Zr -2.9673 0.5597 'International Tables Vol C Tables 4.2.6.8 and 6.1.1.4'

loop_
_geom_angle_atom_site_label_1
_geom_angle_atom_site_label_2
_geom_angle_atom_site_label_3
_geom_angle
_geom_angle_site_symmetry_1
_geom_angle_site_symmetry_3
_geom_angle_publ_flag
N3 Zr1 N1 102.48(7) . . ?
N3 Zr1 N2 100.75(7) . . ?
N1 Zr1 N2 102.09(6) . . ?
N3 Zr1 C29 112.3(5) . . ?
N1 Zr1 C29 114.2(4) . . ?
N2 Zr1 C29 122.5(3) . . ?
N3 Zr1 C29' 110.3(4) . . ?
N1 Zr1 C29' 120.8(4) . . ?
N2 Zr1 C29' 117.7(3) . . ?
C29 Zr1 C29' 6.7(7) . . ?
N3 Zr1 C30 92.63(12) . . ?
N1 Zr1 C30 94.60(12) . . ?
N2 Zr1 C30 155.69(12) . . ?
C29 Zr1 C30 33.3(3) . . ?
C29' Zr1 C30 38.0(3) . . ?
N3 Zr1 Si3 30.51(5) . . ?
N1 Zr1 Si3 89.41(5) . . ?
N2 Zr1 Si3 76.71(5) . . ?
C29 Zr1 Si3 142.2(5) . . ?
C29' Zr1 Si3 139.1(4) . . ?
C30 Zr1 Si3 121.45(11) . . ?
N3 Zr1 Si2 89.66(5) . . ?
N1 Zr1 Si2 76.68(5) . . ?
N2 Zr1 Si2 30.72(5) . . ?
C29 Zr1 Si2 151.2(3) . . ?
C29' Zr1 Si2 147.6(3) . . ?
C30 Zr1 Si2 171.27(12) . . ?
Si3 Zr1 Si2 59.630(16) . . ?
N3 Zr1 Si1 77.83(5) . . ?
N1 Zr1 Si1 29.97(5) . . ?
N2 Zr1 Si1 90.26(5) . . ?
C29 Zr1 Si1 140.7(4) . . ?
C29' Zr1 Si1 147.4(3) . . ?
C30 Zr1 Si1 112.52(12) . . ?
Si3 Zr1 Si1 59.723(16) . . ?
Si2 Zr1 Si1 59.784(15) . . ?
N1 Si1 C3 111.23(10) . . ?
N1 Si1 C2 112.97(10) . . ?
C3 Si1 C2 104.97(11) . . ?
N1 Si1 C1 102.12(8) . . ?
C3 Si1 C1 112.76(10) . . ?
C2 Si1 C1 113.04(10) . . ?
N1 Si1 Zr1 36.27(5) . . ?
C3 Si1 Zr1 138.43(8) . . ?
C2 Si1 Zr1 112.06(8) . . ?
C1 Si1 Zr1 69.29(6) . . ?
C8 N1 Si1 124.61(13) . . ?
C8 N1 Zr1 121.07(12) . . ?
Si1 N1 Zr1 113.76(8) . . ?
N2 Si2 C5 112.52(10) . . ?
N2 Si2 C4 109.61(9) . . ?
C5 Si2 C4 107.85(11) . . ?
N2 Si2 C1 103.35(8) . . ?
C5 Si2 C1 110.04(10) . . ?
C4 Si2 C1 113.52(10) . . ?
N2 Si2 Zr1 37.16(5) . . ?
C5 Si2 Zr1 139.38(8) . . ?
C4 Si2 Zr1 108.84(8) . . ?
C1 Si2 Zr1 69.80(6) . . ?
C15 N2 Si2 121.83(13) . . ?
C15 N2 Zr1 125.92(13) . . ?
Si2 N2 Zr1 112.11(8) . . ?
N3 Si3 C7 111.96(11) . . ?
N3 Si3 C6 108.12(10) . . ?
C7 Si3 C6 105.35(12) . . ?
N3 Si3 C1 103.58(9) . . ?
C7 Si3 C1 112.93(11) . . ?
C6 Si3 C1 114.96(10) . . ?
N3 Si3 Zr1 36.40(5) . . ?
C7 Si3 Zr1 138.98(10) . . ?
C6 Si3 Zr1 109.73(9) . . ?
C1 Si3 Zr1 70.13(6) . . ?
C22 N3 Si3 122.15(13) . . ?
C22 N3 Zr1 123.91(13) . . ?
Si3 N3 Zr1 113.09(9) . . ?
Si1 C1 Si3 113.87(11) . . ?
Si1 C1 Si2 114.27(10) . . ?
Si3 C1 Si2 112.94(10) . . ?
Si1 C1 H1A 104.8 . . ?
Si3 C1 H1A 104.8 . . ?
Si2 C1 H1A 104.8 . . ?
Si1 C2 H2A 109.5 . . ?
Si1 C2 H2B 109.5 . . ?
H2A C2 H2B 109.5 . . ?
Si1 C2 H2C 109.5 . . ?
H2A C2 H2C 109.5 . . ?
H2B C2 H2C 109.5 . . ?
Si1 C3 H3A 109.5 . . ?
Si1 C3 H3B 109.5 . . ?
H3A C3 H3B 109.5 . . ?
Si1 C3 H3C 109.5 . . ?
H3A C3 H3C 109.5 . . ?
H3B C3 H3C 109.5 . . ?
Si2 C4 H4A 109.5 . . ?
Si2 C4 H4B 109.5 . . ?
H4A C4 H4B 109.5 . . ?
Si2 C4 H4C 109.5 . . ?
H4A C4 H4C 109.5 . . ?
H4B C4 H4C 109.5 . . ?
Si2 C5 H5A 109.5 . . ?
Si2 C5 H5B 109.5 . . ?
H5A C5 H5B 109.5 . . ?
Si2 C5 H5C 109.5 . . ?
H5A C5 H5C 109.5 . . ?
H5B C5 H5C 109.5 . . ?
Si3 C6 H6A 109.5 . . ?
Si3 C6 H6B 109.5 . . ?
H6A C6 H6B 109.5 . . ?
Si3 C6 H6C 109.5 . . ?
H6A C6 H6C 109.5 . . ?
H6B C6 H6C 109.5 . . ?
Si3 C7 H7A 109.5 . . ?
Si3 C7 H7B 109.5 . . ?
H7A C7 H7B 109.5 . . ?
Si3 C7 H7C 109.5 . . ?
H7A C7 H7C 109.5 . . ?
H7B C7 H7C 109.5 . . ?
C13 C8 C9 116.90(19) . . ?
C13 C8 N1 120.06(18) . . ?
C9 C8 N1 123.02(18) . . ?
C10 C9 C8 121.11(19) . . ?
C10 C9 H9A 119.4 . . ?
C8 C9 H9A 119.4 . . ?
C9 C10 C11 122.0(2) . . ?
C9 C10 H10A 119.0 . . ?
C11 C10 H10A 119.0 . . ?
C10 C11 C12 117.0(2) . . ?
C10 C11 C14 120.8(2) . . ?
C12 C11 C14 122.1(2) . . ?
C13 C12 C11 121.3(2) . . ?
C13 C12 H12A 119.3 . . ?
C11 C12 H12A 119.3 . . ?
C12 C13 C8 121.58(19) . . ?
C12 C13 H13A 119.2 . . ?
C8 C13 H13A 119.2 . . ?
C11 C14 H14A 109.5 . . ?
C11 C14 H14B 109.5 . . ?
H14A C14 H14B 109.5 . . ?
C11 C14 H14C 109.5 . . ?
H14A C14 H14C 109.5 . . ?
H14B C14 H14C 109.5 . . ?
C20 C15 C16 116.90(18) . . ?
C20 C15 N2 120.14(18) . . ?
C16 C15 N2 122.96(18) . . ?
C17 C16 C15 121.1(2) . . ?
C17 C16 H16A 119.5 . . ?
C15 C16 H16A 119.5 . . ?
C18 C17 C16 121.9(2) . . ?
C18 C17 H17A 119.1 . . ?
C16 C17 H17A 119.1 . . ?
C17 C18 C19 117.1(2) . . ?
C17 C18 C21 121.6(2) . . ?
C19 C18 C21 121.3(2) . . ?
C18 C19 C20 121.5(2) . . ?
C18 C19 H19A 119.2 . . ?
C20 C19 H19A 119.2 . . ?
C15 C20 C19 121.5(2) . . ?
C15 C20 H20A 119.3 . . ?
C19 C20 H20A 119.3 . . ?
C18 C21 H21A 109.5 . . ?
C18 C21 H21B 109.5 . . ?
H21A C21 H21B 109.5 . . ?
C18 C21 H21C 109.5 . . ?
H21A C21 H21C 109.5 . . ?
H21B C21 H21C 109.5 . . ?
C18 C21 H21D 109.5 . . ?
H21A C21 H21D 141.1 . . ?
H21B C21 H21D 56.3 . . ?
H21C C21 H21D 56.3 . . ?
C18 C21 H21E 109.5 . . ?
H21A C21 H21E 56.3 . . ?
H21B C21 H21E 141.1 . . ?
H21C C21 H21E 56.3 . . ?
H21D C21 H21E 109.5 . . ?
C18 C21 H21F 109.5 . . ?
H21A C21 H21F 56.3 . . ?
H21B C21 H21F 56.3 . . ?
H21C C21 H21F 141.1 . . ?
H21D C21 H21F 109.5 . . ?
H21E C21 H21F 109.5 . . ?
C23 C22 C27 117.6(2) . . ?
C23 C22 N3 121.26(18) . . ?
C27 C22 N3 121.14(19) . . ?
C22 C23 C24 120.9(2) . . ?
C22 C23 H23A 119.5 . . ?
C24 C23 H23A 119.5 . . ?
C25 C24 C23 121.4(2) . . ?
C25 C24 H24A 119.3 . . ?
C23 C24 H24A 119.3 . . ?
C24 C25 C26 117.3(2) . . ?
C24 C25 C28 122.0(2) . . ?
C26 C25 C28 120.7(2) . . ?
C27 C26 C25 122.1(2) . . ?
C27 C26 H26A 119.0 . . ?
C25 C26 H26A 119.0 . . ?
C26 C27 C22 120.7(2) . . ?
C26 C27 H27A 119.6 . . ?
C22 C27 H27A 119.6 . . ?
C25 C28 H28A 109.5 . . ?
C25 C28 H28B 109.5 . . ?
H28A C28 H28B 109.5 . . ?
C25 C28 H28C 109.5 . . ?
H28A C28 H28C 109.5 . . ?
H28B C28 H28C 109.5 . . ?
C30 C29 Zr1 95.7(10) . . ?
C30 C29 H29A 112.6 . . ?
Zr1 C29 H29A 112.6 . . ?
C30 C29 H29B 112.6 . . ?
Zr1 C29 H29B 112.6 . . ?
H29A C29 H29B 110.1 . . ?
C31 C30 C29 116.9(7) . . ?
C31 C30 Zr1 135.1(4) . . ?
C29 C30 Zr1 51.1(8) . . ?
C31 C30 H30A 108.1 . . ?
C29 C30 H30A 108.1 . . ?
Zr1 C30 H30A 116.7 . . ?
C31 C30 H30B 108.1 . . ?
C29 C30 H30B 108.1 . . ?
Zr1 C30 H30B 57.3 . . ?
H30A C30 H30B 107.3 . . ?
C30 C31 C32 115.6(10) . . ?
C30 C31 H31A 108.4 . . ?
C32 C31 H31A 108.4 . . ?
C30 C31 H31B 108.4 . . ?
C32 C31 H31B 108.4 . . ?
H31A C31 H31B 107.4 . . ?
C30' C29' Zr1 115.9(11) . . ?
C30' C29' H29C 108.3 . . ?
Zr1 C29' H29C 108.3 . . ?
C30' C29' H29D 108.3 . . ?
Zr1 C29' H29D 108.3 . . ?
H29C C29' H29D 107.4 . . ?
C31' C30' C29' 113.1(8) . . ?
C31' C30' H30C 109.0 . . ?
C29' C30' H30C 109.0 . . ?
C31' C30' H30D 109.0 . . ?
C29' C30' H30D 109.0 . . ?
H30C C30' H30D 107.8 . . ?
C32' C31' C30' 112.8(9) . . ?
C32' C31' H31C 109.0 . . ?
C30' C31' H31C 109.0 . . ?
C32' C31' H31D 109.0 . . ?
C30' C31' H31D 109.0 . . ?
H31C C31' H31D 107.8 . . ?

loop_
_geom_bond_atom_site_label_1
_geom_bond_atom_site_label_2
_geom_bond_distance
_geom_bond_site_symmetry_2
_geom_bond_publ_flag
Zr1 N3 2.0452(17) . ?
Zr1 N1 2.0706(16) . ?
Zr1 N2 2.0751(16) . ?
Zr1 C29 2.19(2) . ?
Zr1 C29' 2.27(2) . ?
Zr1 C30 2.798(5) . ?
Zr1 Si3 3.1705(6) . ?
Zr1 Si2 3.1825(6) . ?
Zr1 Si1 3.2034(6) . ?
Si1 N1 1.7484(17) . ?
Si1 C3 1.868(2) . ?
Si1 C2 1.873(2) . ?
Si1 C1 1.893(2) . ?
N1 C8 1.418(2) . ?
Si2 N2 1.7551(17) . ?
Si2 C5 1.867(2) . ?
Si2 C4 1.879(2) . ?
Si2 C1 1.896(2) . ?
N2 C15 1.422(2) . ?
Si3 N3 1.7499(18) . ?
Si3 C7 1.866(3) . ?
Si3 C6 1.868(2) . ?
Si3 C1 1.894(2) . ?
N3 C22 1.430(3) . ?
C1 H1A 1.0000 . ?
C2 H2A 0.9800 . ?
C2 H2B 0.9800 . ?
C2 H2C 0.9800 . ?
C3 H3A 0.9800 . ?
C3 H3B 0.9800 . ?
C3 H3C 0.9800 . ?
C4 H4A 0.9800 . ?
C4 H4B 0.9800 . ?
C4 H4C 0.9800 . ?
C5 H5A 0.9800 . ?
C5 H5B 0.9800 . ?
C5 H5C 0.9800 . ?
C6 H6A 0.9800 . ?
C6 H6B 0.9800 . ?
C6 H6C 0.9800 . ?
C7 H7A 0.9800 . ?
C7 H7B 0.9800 . ?
C7 H7C 0.9800 . ?
C8 C13 1.393(3) . ?
C8 C9 1.395(3) . ?
C9 C10 1.378(3) . ?
C9 H9A 0.9500 . ?
C10 C11 1.386(3) . ?
C10 H10A 0.9500 . ?
C11 C12 1.388(3) . ?
C11 C14 1.513(3) . ?
C12 C13 1.384(3) . ?
C12 H12A 0.9500 . ?
C13 H13A 0.9500 . ?
C14 H14A 0.9800 . ?
C14 H14B 0.9800 . ?
C14 H14C 0.9800 . ?
C15 C20 1.386(3) . ?
C15 C16 1.397(3) . ?
C16 C17 1.383(3) . ?
C16 H16A 0.9500 . ?
C17 C18 1.382(3) . ?
C17 H17A 0.9500 . ?
C18 C19 1.383(3) . ?
C18 C21 1.513(3) . ?
C19 C20 1.387(3) . ?
C19 H19A 0.9500 . ?
C20 H20A 0.9500 . ?
C21 H21A 0.9800 . ?
C21 H21B 0.9800 . ?
C21 H21C 0.9800 . ?
C21 H21D 0.9800 . ?
C21 H21E 0.9800 . ?
C21 H21F 0.9800 . ?
C22 C23 1.387(3) . ?
C22 C27 1.394(3) . ?
C23 C24 1.391(3) . ?
C23 H23A 0.9500 . ?
C24 C25 1.380(3) . ?
C24 H24A 0.9500 . ?
C25 C26 1.384(3) . ?
C25 C28 1.516(3) . ?
C26 C27 1.375(3) . ?
C26 H26A 0.9500 . ?
C27 H27A 0.9500 . ?
C28 H28A 0.9800 . ?
C28 H28B 0.9800 . ?
C28 H28C 0.9800 . ?
C29 C30 1.542(9) . ?
C29 H29A 0.9900 . ?
C29 H29B 0.9900 . ?
C30 C31 1.508(6) . ?
C30 H30A 0.9900 . ?
C30 H30B 0.9900 . ?
C31 C32 1.518(9) . ?
C31 H31A 0.9900 . ?
C31 H31B 0.9900 . ?
C32 H32A 0.9800 . ?
C32 H32B 0.9800 . ?
C32 H32C 0.9800 . ?
C29' C30' 1.538(9) . ?
C29' H29C 0.9900 . ?
C29' H29D 0.9900 . ?
C30' C31' 1.526(7) . ?
C30' H30C 0.9900 . ?
C30' H30D 0.9900 . ?
C31' C32' 1.515(10) . ?
C31' H31C 0.9900 . ?
C31' H31D 0.9900 . ?
C32' H32D 0.9800 . ?
C32' H32E 0.9800 . ?
C32' H32F 0.9800 . ?

loop_
_geom_torsion_atom_site_label_1
_geom_torsion_atom_site_label_2
_geom_torsion_atom_site_label_3
_geom_torsion_atom_site_label_4
_geom_torsion
_geom_torsion_site_symmetry_1
_geom_torsion_site_symmetry_2
_geom_torsion_site_symmetry_3
_geom_torsion_site_symmetry_4
_geom_torsion_publ_flag
N3 Zr1 Si1 N1 -144.75(10) . . . . ?
N2 Zr1 Si1 N1 114.31(10) . . . . ?
C29 Zr1 Si1 N1 -34.3(7) . . . . ?
C29' Zr1 Si1 N1 -36.0(8) . . . . ?
C30 Zr1 Si1 N1 -56.96(14) . . . . ?
Si3 Zr1 Si1 N1 -171.29(9) . . . . ?
Si2 Zr1 Si1 N1 118.43(9) . . . . ?
N3 Zr1 Si1 C3 163.13(13) . . . . ?
N1 Zr1 Si1 C3 -52.12(15) . . . . ?
N2 Zr1 Si1 C3 62.18(13) . . . . ?
C29 Zr1 Si1 C3 -86.5(7) . . . . ?
C29' Zr1 Si1 C3 -88.1(8) . . . . ?
C30 Zr1 Si1 C3 -109.08(16) . . . . ?
Si3 Zr1 Si1 C3 136.59(12) . . . . ?
Si2 Zr1 Si1 C3 66.31(12) . . . . ?
N3 Zr1 Si1 C2 -45.59(10) . . . . ?
N1 Zr1 Si1 C2 99.16(13) . . . . ?
N2 Zr1 Si1 C2 -146.53(10) . . . . ?
C29 Zr1 Si1 C2 64.8(7) . . . . ?
C29' Zr1 Si1 C2 63.2(8) . . . . ?
C30 Zr1 Si1 C2 42.20(14) . . . . ?
Si3 Zr1 Si1 C2 -72.12(9) . . . . ?
Si2 Zr1 Si1 C2 -142.40(9) . . . . ?
N3 Zr1 Si1 C1 61.77(8) . . . . ?
N1 Zr1 Si1 C1 -153.48(11) . . . . ?
N2 Zr1 Si1 C1 -39.18(8) . . . . ?
C29 Zr1 Si1 C1 172.2(7) . . . . ?
C29' Zr1 Si1 C1 170.5(8) . . . . ?
C30 Zr1 Si1 C1 149.56(13) . . . . ?
Si3 Zr1 Si1 C1 35.23(7) . . . . ?
Si2 Zr1 Si1 C1 -35.05(7) . . . . ?
C3 Si1 N1 C8 -42.70(18) . . . . ?
C2 Si1 N1 C8 75.05(18) . . . . ?
C1 Si1 N1 C8 -163.23(15) . . . . ?
Zr1 Si1 N1 C8 171.5(2) . . . . ?
C3 Si1 N1 Zr1 145.81(10) . . . . ?
C2 Si1 N1 Zr1 -96.44(12) . . . . ?
C1 Si1 N1 Zr1 25.28(11) . . . . ?
N3 Zr1 N1 C8 -136.53(14) . . . . ?
N2 Zr1 N1 C8 119.42(14) . . . . ?
C29 Zr1 N1 C8 -14.9(4) . . . . ?
C29' Zr1 N1 C8 -13.5(5) . . . . ?
C30 Zr1 N1 C8 -42.80(18) . . . . ?
Si3 Zr1 N1 C8 -164.31(14) . . . . ?
Si2 Zr1 N1 C8 136.83(14) . . . . ?
Si1 Zr1 N1 C8 -171.8(2) . . . . ?
N3 Zr1 N1 Si1 35.30(10) . . . . ?
N2 Zr1 N1 Si1 -68.75(10) . . . . ?
C29 Zr1 N1 Si1 157.0(4) . . . . ?
C29' Zr1 N1 Si1 158.4(4) . . . . ?
C30 Zr1 N1 Si1 129.02(13) . . . . ?
Si3 Zr1 N1 Si1 7.52(8) . . . . ?
Si2 Zr1 N1 Si1 -51.34(8) . . . . ?
N3 Zr1 Si2 N2 112.02(10) . . . . ?
N1 Zr1 Si2 N2 -145.07(10) . . . . ?
C29 Zr1 Si2 N2 -28.8(10) . . . . ?
C29' Zr1 Si2 N2 -17.6(8) . . . . ?
C30 Zr1 Si2 N2 -142.6(7) . . . . ?
Si3 Zr1 Si2 N2 117.67(9) . . . . ?
Si1 Zr1 Si2 N2 -171.90(9) . . . . ?
N3 Zr1 Si2 C5 56.36(14) . . . . ?
N1 Zr1 Si2 C5 159.28(13) . . . . ?
N2 Zr1 Si2 C5 -55.66(15) . . . . ?
C29 Zr1 Si2 C5 -84.4(10) . . . . ?
C29' Zr1 Si2 C5 -73.3(8) . . . . ?
C30 Zr1 Si2 C5 161.7(7) . . . . ?
Si3 Zr1 Si2 C5 62.01(13) . . . . ?
Si1 Zr1 Si2 C5 132.44(13) . . . . ?
N3 Zr1 Si2 C4 -150.11(9) . . . . ?
N1 Zr1 Si2 C4 -47.19(9) . . . . ?
N2 Zr1 Si2 C4 97.87(12) . . . . ?
C29 Zr1 Si2 C4 69.1(10) . . . . ?
C29' Zr1 Si2 C4 80.2(8) . . . . ?
C30 Zr1 Si2 C4 -44.8(7) . . . . ?
Si3 Zr1 Si2 C4 -144.46(8) . . . . ?
Si1 Zr1 Si2 C4 -74.03(8) . . . . ?
N3 Zr1 Si2 C1 -41.22(8) . . . . ?
N1 Zr1 Si2 C1 61.70(8) . . . . ?
N2 Zr1 Si2 C1 -153.23(11) . . . . ?
C29 Zr1 Si2 C1 178.0(10) . . . . ?
C29' Zr1 Si2 C1 -170.9(8) . . . . ?
C30 Zr1 Si2 C1 64.1(7) . . . . ?
Si3 Zr1 Si2 C1 -35.56(6) . . . . ?
Si1 Zr1 Si2 C1 34.86(6) . . . . ?
C5 Si2 N2 C15 -31.46(19) . . . . ?
C4 Si2 N2 C15 88.54(17) . . . . ?
C1 Si2 N2 C15 -150.13(15) . . . . ?
Zr1 Si2 N2 C15 -175.9(2) . . . . ?
C5 Si2 N2 Zr1 144.41(10) . . . . ?
C4 Si2 N2 Zr1 -95.59(11) . . . . ?
C1 Si2 N2 Zr1 25.75(11) . . . . ?
N3 Zr1 N2 C15 105.01(16) . . . . ?
N1 Zr1 N2 C15 -149.59(15) . . . . ?
C29 Zr1 N2 C15 -20.3(6) . . . . ?
C29' Zr1 N2 C15 -14.9(5) . . . . ?
C30 Zr1 N2 C15 -17.2(4) . . . . ?
Si3 Zr1 N2 C15 123.94(16) . . . . ?
Si2 Zr1 N2 C15 175.7(2) . . . . ?
Si1 Zr1 N2 C15 -177.33(15) . . . . ?
N3 Zr1 N2 Si2 -70.67(10) . . . . ?
N1 Zr1 N2 Si2 34.74(10) . . . . ?
C29 Zr1 N2 Si2 164.0(6) . . . . ?
C29' Zr1 N2 Si2 169.4(5) . . . . ?
C30 Zr1 N2 Si2 167.1(3) . . . . ?
Si3 Zr1 N2 Si2 -51.73(8) . . . . ?
Si1 Zr1 N2 Si2 6.99(8) . . . . ?
N1 Zr1 Si3 N3 116.31(11) . . . . ?
N2 Zr1 Si3 N3 -141.11(11) . . . . ?
C29 Zr1 Si3 N3 -14.6(5) . . . . ?
C29' Zr1 Si3 N3 -24.0(4) . . . . ?
C30 Zr1 Si3 N3 21.28(17) . . . . ?
Si2 Zr1 Si3 N3 -168.82(10) . . . . ?
Si1 Zr1 Si3 N3 120.65(10) . . . . ?
N3 Zr1 Si3 C7 -53.20(16) . . . . ?
N1 Zr1 Si3 C7 63.12(14) . . . . ?
N2 Zr1 Si3 C7 165.69(14) . . . . ?
C29 Zr1 Si3 C7 -67.8(5) . . . . ?
C29' Zr1 Si3 C7 -77.2(4) . . . . ?
C30 Zr1 Si3 C7 -31.92(19) . . . . ?
Si2 Zr1 Si3 C7 137.98(13) . . . . ?
Si1 Zr1 Si3 C7 67.46(13) . . . . ?
N3 Zr1 Si3 C6 94.03(13) . . . . ?
N1 Zr1 Si3 C6 -149.65(10) . . . . ?
N2 Zr1 Si3 C6 -47.08(10) . . . . ?
C29 Zr1 Si3 C6 79.5(5) . . . . ?
C29' Zr1 Si3 C6 70.1(4) . . . . ?
C30 Zr1 Si3 C6 115.32(16) . . . . ?
Si2 Zr1 Si3 C6 -74.78(9) . . . . ?
Si1 Zr1 Si3 C6 -145.31(9) . . . . ?
N3 Zr1 Si3 C1 -155.66(12) . . . . ?
N1 Zr1 Si3 C1 -39.34(8) . . . . ?
N2 Zr1 Si3 C1 63.23(8) . . . . ?
C29 Zr1 Si3 C1 -170.2(5) . . . . ?
C29' Zr1 Si3 C1 -179.6(4) . . . . ?
C30 Zr1 Si3 C1 -134.37(15) . . . . ?
Si2 Zr1 Si3 C1 35.53(7) . . . . ?
Si1 Zr1 Si3 C1 -35.00(7) . . . . ?
C7 Si3 N3 C22 -44.70(19) . . . . ?
C6 Si3 N3 C22 70.92(18) . . . . ?
C1 Si3 N3 C22 -166.68(16) . . . . ?
Zr1 Si3 N3 C22 169.8(2) . . . . ?
C7 Si3 N3 Zr1 145.48(11) . . . . ?
C6 Si3 N3 Zr1 -98.90(12) . . . . ?
C1 Si3 N3 Zr1 23.50(11) . . . . ?
N1 Zr1 N3 C22 123.75(16) . . . . ?
N2 Zr1 N3 C22 -131.16(16) . . . . ?
C29 Zr1 N3 C22 0.8(4) . . . . ?
C29' Zr1 N3 C22 -6.1(3) . . . . ?
C30 Zr1 N3 C22 28.44(19) . . . . ?
Si3 Zr1 N3 C22 -169.6(2) . . . . ?
Si2 Zr1 N3 C22 -159.98(15) . . . . ?
Si1 Zr1 N3 C22 140.92(16) . . . . ?
N1 Zr1 N3 Si3 -66.64(10) . . . . ?
N2 Zr1 N3 Si3 38.46(10) . . . . ?
C29 Zr1 N3 Si3 170.4(4) . . . . ?
C29' Zr1 N3 Si3 163.5(3) . . . . ?
C30 Zr1 N3 Si3 -161.94(14) . . . . ?
Si2 Zr1 N3 Si3 9.63(8) . . . . ?
Si1 Zr1 N3 Si3 -49.46(8) . . . . ?
N1 Si1 C1 Si3 -81.46(11) . . . . ?
C3 Si1 C1 Si3 159.08(11) . . . . ?
C2 Si1 C1 Si3 40.20(15) . . . . ?
Zr1 Si1 C1 Si3 -65.79(9) . . . . ?
N1 Si1 C1 Si2 50.37(12) . . . . ?
C3 Si1 C1 Si2 -69.09(14) . . . . ?
C2 Si1 C1 Si2 172.04(11) . . . . ?
Zr1 Si1 C1 Si2 66.04(9) . . . . ?
N3 Si3 C1 Si1 51.85(12) . . . . ?
C7 Si3 C1 Si1 -69.48(15) . . . . ?
C6 Si3 C1 Si1 169.59(11) . . . . ?
Zr1 Si3 C1 Si1 66.43(9) . . . . ?
N3 Si3 C1 Si2 -80.62(12) . . . . ?
C7 Si3 C1 Si2 158.05(13) . . . . ?
C6 Si3 C1 Si2 37.12(15) . . . . ?
Zr1 Si3 C1 Si2 -66.05(9) . . . . ?
N2 Si2 C1 Si1 -82.69(11) . . . . ?
C5 Si2 C1 Si1 156.94(11) . . . . ?
C4 Si2 C1 Si1 35.96(14) . . . . ?
Zr1 Si2 C1 Si1 -66.45(9) . . . . ?
N2 Si2 C1 Si3 49.59(12) . . . . ?
C5 Si2 C1 Si3 -70.78(13) . . . . ?
C4 Si2 C1 Si3 168.25(11) . . . . ?
Zr1 Si2 C1 Si3 65.83(9) . . . . ?
Si1 N1 C8 C13 140.54(17) . . . . ?
Zr1 N1 C8 C13 -48.6(2) . . . . ?
Si1 N1 C8 C9 -41.3(3) . . . . ?
Zr1 N1 C8 C9 129.64(18) . . . . ?
C13 C8 C9 C10 -0.8(3) . . . . ?
N1 C8 C9 C10 -179.01(19) . . . . ?
C8 C9 C10 C11 1.8(3) . . . . ?
C9 C10 C11 C12 -1.1(3) . . . . ?
C9 C10 C11 C14 179.7(2) . . . . ?
C10 C11 C12 C13 -0.7(3) . . . . ?
C14 C11 C12 C13 178.6(2) . . . . ?
C11 C12 C13 C8 1.7(3) . . . . ?
C9 C8 C13 C12 -1.0(3) . . . . ?
N1 C8 C13 C12 177.32(19) . . . . ?
Si2 N2 C15 C20 141.20(17) . . . . ?
Zr1 N2 C15 C20 -34.1(3) . . . . ?
Si2 N2 C15 C16 -39.1(3) . . . . ?
Zr1 N2 C15 C16 145.59(17) . . . . ?
C20 C15 C16 C17 -1.0(3) . . . . ?
N2 C15 C16 C17 179.3(2) . . . . ?
C15 C16 C17 C18 0.8(4) . . . . ?
C16 C17 C18 C19 0.2(3) . . . . ?
C16 C17 C18 C21 -178.4(2) . . . . ?
C17 C18 C19 C20 -0.9(3) . . . . ?
C21 C18 C19 C20 177.7(2) . . . . ?
C16 C15 C20 C19 0.3(3) . . . . ?
N2 C15 C20 C19 180.00(19) . . . . ?
C18 C19 C20 C15 0.7(3) . . . . ?
Si3 N3 C22 C23 -96.9(2) . . . . ?
Zr1 N3 C22 C23 71.8(2) . . . . ?
Si3 N3 C22 C27 85.5(2) . . . . ?
Zr1 N3 C22 C27 -105.8(2) . . . . ?
C27 C22 C23 C24 1.2(3) . . . . ?
N3 C22 C23 C24 -176.52(19) . . . . ?
C22 C23 C24 C25 -0.9(3) . . . . ?
C23 C24 C25 C26 0.0(3) . . . . ?
C23 C24 C25 C28 179.8(2) . . . . ?
C24 C25 C26 C27 0.7(4) . . . . ?
C28 C25 C26 C27 -179.2(2) . . . . ?
C25 C26 C27 C22 -0.4(4) . . . . ?
C23 C22 C27 C26 -0.5(3) . . . . ?
N3 C22 C27 C26 177.2(2) . . . . ?
N3 Zr1 C29 C30 57.7(9) . . . . ?
N1 Zr1 C29 C30 -58.4(9) . . . . ?
N2 Zr1 C29 C30 177.7(5) . . . . ?
C29' Zr1 C29 C30 132(8) . . . . ?
Si3 Zr1 C29 C30 65.7(11) . . . . ?
Si2 Zr1 C29 C30 -165.3(3) . . . . ?
Si1 Zr1 C29 C30 -40.4(13) . . . . ?
Zr1 C29 C30 C31 127.7(5) . . . . ?
N3 Zr1 C30 C31 140.8(6) . . . . ?
N1 Zr1 C30 C31 38.1(6) . . . . ?
N2 Zr1 C30 C31 -95.5(6) . . . . ?
C29 Zr1 C30 C31 -90.7(11) . . . . ?
C29' Zr1 C30 C31 -98.8(10) . . . . ?
Si3 Zr1 C30 C31 130.2(5) . . . . ?
Si2 Zr1 C30 C31 35.7(11) . . . . ?
Si1 Zr1 C30 C31 62.9(6) . . . . ?
N3 Zr1 C30 C29 -128.4(9) . . . . ?
N1 Zr1 C30 C29 128.8(9) . . . . ?
N2 Zr1 C30 C29 -4.7(10) . . . . ?
C29' Zr1 C30 C29 -8.1(16) . . . . ?
Si3 Zr1 C30 C29 -139.1(9) . . . . ?
Si2 Zr1 C30 C29 126.4(11) . . . . ?
Si1 Zr1 C30 C29 153.7(9) . . . . ?
C29 C30 C31 C32 -171.0(17) . . . . ?
Zr1 C30 C31 C32 -110.2(14) . . . . ?
N3 Zr1 C29' C30' 100.4(9) . . . . ?
N1 Zr1 C29' C30' -18.9(11) . . . . ?
N2 Zr1 C29' C30' -144.9(7) . . . . ?
C29 Zr1 C29' C30' -8(6) . . . . ?
C30 Zr1 C29' C30' 33.6(5) . . . . ?
Si3 Zr1 C29' C30' 113.1(9) . . . . ?
Si2 Zr1 C29' C30' -134.8(5) . . . . ?
Si1 Zr1 C29' C30' 1.1(16) . . . . ?
Zr1 C29' C30' C31' -52.1(11) . . . . ?
C29' C30' C31' C32' 176.8(15) . . . . ?
